data_7135738
loop_
_publ_author_name
'Lu, Fei'
'Song, Daan'
'Sun, Xinhao'
'Zhi, Ling'
'Liu, Xiaoyun'
'Zhao, Ximei'
'Wang, Guanghui'

_publ_section_title
;
 Highly diastereoselective synthesis of borylcyclopropanes by
 copper-catalyzed borylcyclopropanation of alkenes with enynones.
;
_journal_issue 36
_journal_name_full 'Chemical communications (Cambridge, England)'
_journal_page_first 9213
_journal_page_last 9217
_journal_paper_doi 10.1039/d6cc00756b
_journal_volume 62
_journal_year 2026
_chemical_formula_moiety 'C25 H26 B Fe N O6'
_chemical_formula_sum 'C25 H26 B Fe N O6'
_chemical_formula_weight 503.13
_space_group_crystal_system orthorhombic
_space_group_IT_number 61
_space_group_name_Hall '-P 2ac 2ab'
_space_group_name_H-M_alt 'P b c a'
_atom_sites_solution_hydrogens geom
_atom_sites_solution_primary iterative
_audit_creation_date 2025-07-24
_audit_creation_method
;
Olex2 1.5
(compiled 2022.04.07 svn.rca3783a0 for OlexSys, GUI svn.r6498)
;
_audit_update_record
;
2026-02-02 deposited with the CCDC.	2026-04-13 downloaded from the CCDC.
;
_cell_angle_alpha 90
_cell_angle_beta 90
_cell_angle_gamma 90
_cell_formula_units_Z 8
_cell_length_a 13.3287(4)
_cell_length_b 11.5160(4)
_cell_length_c 30.4997(9)
_cell_measurement_reflns_used 4275
_cell_measurement_temperature 174.00
_cell_measurement_theta_max 69.425
_cell_measurement_theta_min 2.897
_cell_volume 4681.5(3)
_computing_cell_refinement 'SAINT V8.41 (?, 2016)'
_computing_data_reduction 'SAINT V8.41 (?, 2016)'
_computing_molecular_graphics 'Olex2 1.5 (Dolomanov et al., 2009)'
_computing_publication_material 'Olex2 1.5 (Dolomanov et al., 2009)'
_computing_structure_refinement 'XL  (Sheldrick, 2008)'
_computing_structure_solution 'olex2.solve 1.5 (Bourhis et al., 2015)'
_diffrn_ambient_temperature 174.00
_diffrn_measured_fraction_theta_full 0.978
_diffrn_measured_fraction_theta_max 0.978
_diffrn_measurement_device_type 'Bruker APEX-II CCD'
_diffrn_radiation_type CuK\a
_diffrn_radiation_wavelength 1.54178
_diffrn_reflns_av_R_equivalents 0.0829
_diffrn_reflns_av_unetI/netI 0.0545
_diffrn_reflns_Laue_measured_fraction_full 0.978
_diffrn_reflns_Laue_measured_fraction_max 0.978
_diffrn_reflns_limit_h_max 10
_diffrn_reflns_limit_h_min -15
_diffrn_reflns_limit_k_max 13
_diffrn_reflns_limit_k_min -11
_diffrn_reflns_limit_l_max 36
_diffrn_reflns_limit_l_min -36
_diffrn_reflns_number 20718
_diffrn_reflns_point_group_measured_fraction_full 0.978
_diffrn_reflns_point_group_measured_fraction_max 0.978
_diffrn_reflns_theta_full 66.588
_diffrn_reflns_theta_max 66.588
_diffrn_reflns_theta_min 2.898
_diffrn_source_current 1.1
_diffrn_source_power 0.05500000000000001
_diffrn_source_voltage 50.0
_exptl_absorpt_coefficient_mu 5.520
_exptl_absorpt_correction_T_max 0.7533
_exptl_absorpt_correction_T_min 0.5014
_exptl_absorpt_correction_type multi-scan
_exptl_absorpt_process_details
;
SADABS-2016/2 (Bruker,2016/2) was used for absorption correction.
wR2(int) was 0.1136 before and 0.0708 after correction.
The Ratio of minimum to maximum transmission is 0.6656.
The \l/2 correction factor is Not present.
;
_exptl_crystal_colour colourless
_exptl_crystal_colour_primary colourless
_exptl_crystal_density_diffrn 1.428
_exptl_crystal_description block
_exptl_crystal_F_000 2096
_exptl_crystal_size_max 0.12
_exptl_crystal_size_mid 0.08
_exptl_crystal_size_min 0.06
_refine_diff_density_max 0.380
_refine_diff_density_min -0.438
_refine_diff_density_rms 0.080
_refine_ls_extinction_method none
_refine_ls_goodness_of_fit_ref 1.151
_refine_ls_hydrogen_treatment constr
_refine_ls_matrix_type full
_refine_ls_number_parameters 401
_refine_ls_number_reflns 4039
_refine_ls_number_restraints 343
_refine_ls_restrained_S_all 1.127
_refine_ls_R_factor_all 0.1334
_refine_ls_R_factor_gt 0.0977
_refine_ls_shift/su_max 0.000
_refine_ls_shift/su_mean 0.000
_refine_ls_structure_factor_coef Fsqd
_refine_ls_weighting_details 'w=1/[\s^2^(Fo^2^)+(0.0001P)^2^+31.8987P] where P=(Fo^2^+2Fc^2^)/3'
_refine_ls_weighting_scheme calc
_refine_ls_wR_factor_gt 0.1821
_refine_ls_wR_factor_ref 0.1982
_reflns_Friedel_coverage 0.000
_reflns_number_gt 2986
_reflns_number_total 4039
_reflns_threshold_expression 'I > 2\s(I)'
_cod_data_source_file d6cc00756b2.cif
_cod_data_source_block cu_20250723_wgh_33_2_a
_cod_depositor_comments 'Adding full bibliography for 7135738.cif.'
_cod_database_code 7135738
_shelx_shelxl_version_number 2018/3
_shelx_space_group_comment
;
The symmetry employed for this shelxl refinement is uniquely defined
by the following loop, which should always be used as a source of
symmetry information in preference to the above space-group names.
They are only intended as comments.
;
_shelx_estimated_absorpt_t_max 0.733
_shelx_estimated_absorpt_t_min 0.557
_olex2_refinement_description
;
1. Fixed Uiso
 At 1.2 times of:
  All C(H) groups, All C(H,H) groups
 At 1.5 times of:
  All C(H,H,H) groups
2. Restrained distances
 C4-C7 \\sim C4A-C7A
 with sigma of 0.04
 C3-C6 \\sim C3A-C6A
 with sigma of 0.04
 C5-C10 \\sim C5A-C10A
 with sigma of 0.04
 C3-C10 \\sim C3A-C10A
 with sigma of 0.04
 C5-C6 \\sim C5A-C6A
 with sigma of 0.04
 C6-C8 \\sim C6A-C8
 with sigma of 0.04
 C3-C4 \\sim C3A-C4A
 with sigma of 0.04
 C3-C8 \\sim C3A-C8
 with sigma of 0.04
 C4-C5 \\sim C4A-C5A
 with sigma of 0.04
 C4-C9 \\sim C4A-C9A
 with sigma of 0.04
 C5-C8 \\sim C5A-C8
 with sigma of 0.04
 C6-C10 \\sim C6A-C10A
 with sigma of 0.02
 C7-C9 \\sim C7A-C9A
 with sigma of 0.04
 C8-C9 \\sim C8-C9A
 with sigma of 0.04
 C9-C10 \\sim C9A-C10A
 with sigma of 0.02
 Fe1-C1 \\sim Fe1A-C1A
 with sigma of 0.04
 Fe1-C2 \\sim Fe1A-C2A
 with sigma of 0.04
 Fe1-C3 \\sim Fe1A-C3A
 with sigma of 0.04
 C3-C5 \\sim C3A-C5A
 with sigma of 0.04
 Fe1-C4 \\sim Fe1A-C4A
 with sigma of 0.04
 C3-C7 \\sim C3A-C7A
 with sigma of 0.04
 Fe1-C5 \\sim Fe1A-C5A
 with sigma of 0.04
 C3-C9 \\sim C3A-C9A
 with sigma of 0.04
 Fe1-C6 \\sim Fe1A-C6A
 with sigma of 0.04
 Fe1-C7 \\sim Fe1A-C7A
 with sigma of 0.04
 Fe1-C8 \\sim Fe1A-C8
 with sigma of 0.04
 Fe1-C9 \\sim Fe1A-C9A
 with sigma of 0.04
 Fe1-C10 \\sim Fe1A-C10A
 with sigma of 0.04
 C4-C6 \\sim C4A-C6A
 with sigma of 0.04
 C4-C8 \\sim C4A-C8
 with sigma of 0.04
 C4-C10 \\sim C4A-C10A
 with sigma of 0.04
 C5-C7 \\sim C5A-C7A
 with sigma of 0.04
 C5-C9 \\sim C5A-C9A
 with sigma of 0.04
 C1-C2 \\sim C1A-C2A
 with sigma of 0.04
 C1-C3 \\sim C1A-C3A
 with sigma of 0.04
 C1-C4 \\sim C1A-C4A
 with sigma of 0.04
 C1-C5 \\sim C1A-C5A
 with sigma of 0.04
 C1-C6 \\sim C1A-C6A
 with sigma of 0.04
 C1-C7 \\sim C1A-C7A
 with sigma of 0.04
 C1-C8 \\sim C1A-C8
 with sigma of 0.04
 C6-C7 \\sim C6A-C7A
 with sigma of 0.04
 C1-C9 \\sim C1A-C9A
 with sigma of 0.04
 C6-C9 \\sim C6A-C9A
 with sigma of 0.04
 C1-C10 \\sim C1A-C10A
 with sigma of 0.04
 C7-C8 \\sim C7A-C8
 with sigma of 0.04
 C7-C10 \\sim C7A-C10A
 with sigma of 0.04
 C2-C3 \\sim C2A-C3A
 with sigma of 0.04
 C2-C4 \\sim C2A-C4A
 with sigma of 0.04
 C8-C10 \\sim C8-C10A
 with sigma of 0.04
 C2-C5 \\sim C2A-C5A
 with sigma of 0.04
 C2-C6 \\sim C2A-C6A
 with sigma of 0.04
 C2-C7 \\sim C2A-C7A
 with sigma of 0.04
 C2-C8 \\sim C2A-C8
 with sigma of 0.04
 C2-C9 \\sim C2A-C9A
 with sigma of 0.04
 C2-C10 \\sim C2A-C10A
 with sigma of 0.04
3. Uiso/Uaniso restraints and constraints
Fe1 \\sim C1 \\sim C2 \\sim C3 \\sim C4 \\sim C5 \\sim C6 \\sim C7 \\sim C8
\\sim C9 \\sim C10 \\sim Fe1A \\sim C1A \\sim C2A \\sim C3A \\sim C4A \\sim C5A
\\sim C6A \\sim C7A \\sim C9A \\sim C10A: within 2A with sigma of 0.01 and
sigma for terminal atoms of 0.02 within 2A
4. Others
 Sof(Fe1A)=Sof(C1A)=Sof(H1A)=Sof(C2A)=Sof(H2A)=Sof(C3A)=Sof(H3A)=Sof(C4A)=
 Sof(H4A)=Sof(C5A)=Sof(H5A)=Sof(C6A)=Sof(H6A)=Sof(C7A)=Sof(H7A)=Sof(C9A)=
 Sof(H9A)=Sof(C10A)=Sof(H10A)=1-FVAR(1)
 Sof(Fe1)=Sof(C1)=Sof(H1)=Sof(C2)=Sof(H2)=Sof(C3)=Sof(H3)=Sof(C4)=Sof(H4)=
 Sof(C5)=Sof(H5)=Sof(C6)=Sof(H6)=Sof(C7)=Sof(H7)=Sof(C9)=Sof(H9)=Sof(C10)=
 Sof(H10)=FVAR(1)
5.a Ternary CH refined with riding coordinates:
 C11(H11)
5.b Secondary CH2 refined with riding coordinates:
 C12(H12A,H12B), C22(H22A,H22B), C24(H24A,H24B)
5.c Aromatic/amide H refined with riding coordinates:
 C1(H1), C2(H2), C3(H3), C4(H4), C5(H5), C6(H6), C7(H7), C9(H9), C10(H10),
 C15(H15), C1A(H1A), C2A(H2A), C3A(H3A), C4A(H4A), C5A(H5A), C6A(H6A), C7A(H7A),
  C9A(H9A), C10A(H10A)
5.d Idealised Me refined as rotating group:
 C18(H18A,H18B,H18C), C20(H20A,H20B,H20C), C23(H23A,H23B,H23C)
;
_olex2_submission_special_instructions 'No special instructions were received'

loop_
_space_group_symop_operation_xyz
'x, y, z'
'-x+1/2, -y, z+1/2'
'-x, y+1/2, -z+1/2'
'x+1/2, -y+1/2, -z'
'-x, -y, -z'
'x-1/2, y, -z-1/2'
'x, -y-1/2, z-1/2'
'-x-1/2, y-1/2, z'

loop_
_atom_site_label
_atom_site_type_symbol
_atom_site_fract_x
_atom_site_fract_y
_atom_site_fract_z
_atom_site_U_iso_or_equiv
_atom_site_adp_type
_atom_site_occupancy
_atom_site_site_symmetry_order
_atom_site_calc_flag
_atom_site_refinement_flags_posn
_atom_site_refinement_flags_adp
_atom_site_refinement_flags_occupancy
_atom_site_disorder_assembly
_atom_site_disorder_group
Fe1 Fe 0.1180(4) 0.3507(7) 0.30629(19) 0.058(2) Uani 0.611(15) 1 d D U P A 1
O1 O 0.4634(3) 0.2595(4) 0.38176(14) 0.0415(11) Uani 1 1 d . . . . .
O2 O 0.5921(5) 0.6208(6) 0.37646(19) 0.0706(17) Uani 1 1 d . . . . .
O3 O 0.5652(5) 0.0682(6) 0.4609(2) 0.090(2) Uani 1 1 d . . . . .
O4 O 0.4026(4) 0.1140(4) 0.45360(15) 0.0440(12) Uani 1 1 d . . . . .
O5 O 0.2422(3) 0.1702(4) 0.48582(13) 0.0434(12) Uani 1 1 d . . . . .
O6 O 0.1861(4) 0.1238(5) 0.55215(16) 0.0595(15) Uani 1 1 d . . . . .
N1 N 0.3951(4) 0.2674(5) 0.50615(17) 0.0354(13) Uani 1 1 d . . . . .
C1 C -0.0338(9) 0.3615(16) 0.3160(7) 0.077(3) Uani 0.611(15) 1 d D U P A 1
H1 H -0.076500 0.299011 0.324064 0.092 Uiso 0.611(15) 1 calc R U P A 1
C2 C 0.0199(13) 0.4414(19) 0.3453(5) 0.076(3) Uani 0.611(15) 1 d D U P A 1
H2 H 0.018365 0.442167 0.376441 0.091 Uiso 0.611(15) 1 calc R U P A 1
C3 C 0.0737(12) 0.5156(15) 0.3180(7) 0.080(3) Uani 0.611(15) 1 d D U P A 1
H3 H 0.115941 0.576290 0.328176 0.096 Uiso 0.611(15) 1 calc R U P A 1
C4 C 0.0580(12) 0.4901(16) 0.2742(6) 0.082(3) Uani 0.611(15) 1 d D U P A 1
H4 H 0.086990 0.528315 0.249668 0.098 Uiso 0.611(15) 1 calc R U P A 1
C5 C -0.0083(11) 0.3979(16) 0.2733(6) 0.080(3) Uani 0.611(15) 1 d D U P A 1
H5 H -0.033547 0.363460 0.247186 0.096 Uiso 0.611(15) 1 calc R U P A 1
C6 C 0.2425(9) 0.2945(13) 0.2736(4) 0.048(2) Uani 0.611(15) 1 d D U P A 1
H6 H 0.265805 0.322100 0.246114 0.058 Uiso 0.611(15) 1 calc R U P A 1
C7 C 0.2693(8) 0.3409(13) 0.3154(4) 0.049(2) Uani 0.611(15) 1 d D U P A 1
H7 H 0.312718 0.404872 0.320614 0.059 Uiso 0.611(15) 1 calc R U P A 1
C8 C 0.2189(5) 0.2739(7) 0.3479(2) 0.0501(17) Uani 1 1 d D U . . .
C9 C 0.1601(10) 0.1865(11) 0.3260(4) 0.050(3) Uani 0.611(15) 1 d D U P A 1
H9 H 0.118524 0.129688 0.339360 0.060 Uiso 0.611(15) 1 calc R U P A 1
C10 C 0.1768(10) 0.2025(12) 0.2798(4) 0.049(3) Uani 0.611(15) 1 d D U P A 1
H10 H 0.147579 0.157233 0.257070 0.058 Uiso 0.611(15) 1 calc R U P A 1
C11 C 0.2175(5) 0.2729(7) 0.3966(2) 0.0440(18) Uani 1 1 d . . . . .
H11 H 0.172354 0.212227 0.409277 0.053 Uiso 1 1 calc R U . . .
C12 C 0.2253(5) 0.3803(7) 0.4241(2) 0.0454(18) Uani 1 1 d . . . . .
H12A H 0.183022 0.384634 0.450742 0.054 Uiso 1 1 calc R U . . .
H12B H 0.234499 0.455227 0.408691 0.054 Uiso 1 1 calc R U . . .
C13 C 0.3134(5) 0.2966(6) 0.4247(2) 0.0353(16) Uani 1 1 d . . . . .
C14 C 0.4032(4) 0.3407(6) 0.40166(19) 0.0310(14) Uani 1 1 d . . . . .
C15 C 0.4455(5) 0.4455(6) 0.3970(2) 0.0374(16) Uani 1 1 d . . . . .
H15 H 0.420095 0.516637 0.408207 0.045 Uiso 1 1 calc R U . . .
C16 C 0.5441(5) 0.3165(7) 0.3637(2) 0.0433(18) Uani 1 1 d . . . . .
C17 C 0.5364(5) 0.4313(7) 0.3720(2) 0.0402(17) Uani 1 1 d . . . . .
C18 C 0.6196(6) 0.2372(9) 0.3440(3) 0.081(3) Uani 1 1 d . . . . .
H18A H 0.612793 0.159791 0.356974 0.121 Uiso 1 1 calc R U . . .
H18B H 0.687111 0.267223 0.349699 0.121 Uiso 1 1 calc R U . . .
H18C H 0.608603 0.232310 0.312252 0.121 Uiso 1 1 calc R U . . .
C19 C 0.6071(6) 0.5236(8) 0.3620(2) 0.050(2) Uani 1 1 d . . . . .
C20 C 0.6986(7) 0.5001(10) 0.3347(3) 0.098(4) Uani 1 1 d . . . . .
H20A H 0.725476 0.573569 0.323531 0.147 Uiso 1 1 calc R U . . .
H20B H 0.680509 0.449823 0.309971 0.147 Uiso 1 1 calc R U . . .
H20C H 0.749518 0.461429 0.352685 0.147 Uiso 1 1 calc R U . . .
C21 C 0.4937(6) 0.1297(7) 0.4684(3) 0.054(2) Uani 1 1 d . . . . .
C22 C 0.4997(5) 0.2358(8) 0.4968(3) 0.060(2) Uani 1 1 d . . . . .
H22A H 0.536334 0.218766 0.524276 0.072 Uiso 1 1 calc R U . . .
H22B H 0.534423 0.299632 0.481231 0.072 Uiso 1 1 calc R U . . .
C23 C 0.3793(6) 0.3926(6) 0.5137(2) 0.055(2) Uani 1 1 d . . . . .
H23A H 0.422097 0.418630 0.537898 0.083 Uiso 1 1 calc R U . . .
H23B H 0.308834 0.406623 0.521087 0.083 Uiso 1 1 calc R U . . .
H23C H 0.396633 0.435779 0.487032 0.083 Uiso 1 1 calc R U . . .
C24 C 0.3522(5) 0.1988(7) 0.5437(2) 0.0448(18) Uani 1 1 d . . . . .
H24A H 0.395070 0.130836 0.550452 0.054 Uiso 1 1 calc R U . . .
H24B H 0.346590 0.247596 0.570320 0.054 Uiso 1 1 calc R U . . .
C25 C 0.2511(5) 0.1607(6) 0.5285(2) 0.0408(16) Uani 1 1 d . . . . .
B1 B 0.3336(5) 0.2123(7) 0.4645(2) 0.0317(17) Uani 1 1 d . . . . .
Fe1A Fe 0.1182(6) 0.3517(9) 0.3068(2) 0.047(3) Uani 0.389(15) 1 d D U P A 2
C1A C -0.0322(12) 0.338(2) 0.2965(10) 0.077(4) Uani 0.389(15) 1 d D U P A 2
H1A H -0.066138 0.268650 0.288904 0.092 Uiso 0.389(15) 1 calc R U P A 2
C2A C -0.0113(16) 0.383(3) 0.3409(8) 0.075(3) Uani 0.389(15) 1 d D U P A 2
H2A H -0.030553 0.348918 0.368001 0.089 Uiso 0.389(15) 1 calc R U P A 2
C3A C 0.0426(18) 0.485(2) 0.3348(10) 0.078(3) Uani 0.389(15) 1 d D U P A 2
H3A H 0.067283 0.532340 0.358067 0.093 Uiso 0.389(15) 1 calc R U P A 2
C4A C 0.0555(16) 0.5098(19) 0.2918(10) 0.080(3) Uani 0.389(15) 1 d D U P A 2
H4A H 0.089715 0.575152 0.280080 0.095 Uiso 0.389(15) 1 calc R U P A 2
C5A C 0.0095(16) 0.422(2) 0.2678(7) 0.079(3) Uani 0.389(15) 1 d D U P A 2
H5A H 0.006504 0.418749 0.236700 0.095 Uiso 0.389(15) 1 calc R U P A 2
C6A C 0.2565(12) 0.335(2) 0.2785(6) 0.050(3) Uani 0.389(15) 1 d D U P A 2
H6A H 0.283006 0.379778 0.254971 0.061 Uiso 0.389(15) 1 calc R U P A 2
C7A C 0.2664(11) 0.3650(19) 0.3246(7) 0.051(3) Uani 0.389(15) 1 d D U P A 2
H7A H 0.298078 0.431648 0.336572 0.062 Uiso 0.389(15) 1 calc R U P A 2
C9A C 0.1785(15) 0.1904(14) 0.3167(6) 0.050(3) Uani 0.389(15) 1 d D U P A 2
H9A H 0.142884 0.121166 0.323439 0.060 Uiso 0.389(15) 1 calc R U P A 2
C10A C 0.2029(15) 0.2330(19) 0.2738(6) 0.051(3) Uani 0.389(15) 1 d D U P A 2
H10A H 0.185301 0.197268 0.246780 0.062 Uiso 0.389(15) 1 calc R U P A 2

loop_
_atom_site_aniso_label
_atom_site_aniso_U_11
_atom_site_aniso_U_22
_atom_site_aniso_U_33
_atom_site_aniso_U_23
_atom_site_aniso_U_13
_atom_site_aniso_U_12
Fe1 0.022(2) 0.079(4) 0.074(3) 0.000(3) -0.001(2) 0.009(3)
O1 0.034(2) 0.048(3) 0.042(3) -0.005(2) 0.009(2) -0.003(2)
O2 0.078(4) 0.074(4) 0.060(3) 0.000(3) 0.000(3) -0.029(4)
O3 0.073(4) 0.101(5) 0.097(5) 0.033(4) 0.037(4) 0.058(4)
O4 0.061(3) 0.027(3) 0.044(3) 0.002(2) 0.012(2) 0.009(2)
O5 0.035(2) 0.056(3) 0.038(2) 0.002(2) 0.002(2) -0.010(2)
O6 0.046(3) 0.081(4) 0.051(3) 0.010(3) 0.015(2) -0.015(3)
N1 0.031(3) 0.038(3) 0.037(3) 0.001(3) -0.002(2) -0.004(2)
C1 0.046(5) 0.108(7) 0.077(7) 0.009(6) 0.001(5) 0.018(5)
C2 0.053(5) 0.102(7) 0.072(6) 0.009(6) 0.009(5) 0.020(5)
C3 0.060(6) 0.100(7) 0.080(7) 0.006(6) 0.007(6) 0.021(5)
C4 0.062(5) 0.102(7) 0.080(6) 0.015(6) 0.004(5) 0.020(5)
C5 0.052(5) 0.111(7) 0.076(6) 0.015(6) -0.012(5) 0.018(5)
C6 0.036(4) 0.071(6) 0.037(4) 0.003(4) -0.001(4) -0.007(4)
C7 0.036(4) 0.077(6) 0.035(4) 0.002(4) -0.001(4) 0.000(4)
C8 0.034(3) 0.076(5) 0.040(3) 0.004(3) -0.006(3) 0.002(3)
C9 0.043(5) 0.069(5) 0.039(5) 0.004(4) 0.002(4) 0.001(4)
C10 0.039(5) 0.068(5) 0.039(4) 0.003(4) 0.001(4) -0.005(4)
C11 0.023(3) 0.061(5) 0.048(4) 0.006(4) -0.002(3) -0.003(3)
C12 0.034(4) 0.051(5) 0.051(4) 0.000(4) -0.001(3) 0.007(3)
C13 0.025(3) 0.044(4) 0.037(4) 0.002(3) 0.000(3) 0.001(3)
C14 0.027(3) 0.037(4) 0.029(3) -0.003(3) 0.000(2) 0.004(3)
C15 0.033(3) 0.043(4) 0.037(4) 0.001(3) -0.001(3) 0.001(3)
C16 0.032(4) 0.060(5) 0.038(4) 0.001(4) 0.005(3) -0.002(3)
C17 0.034(3) 0.059(5) 0.028(3) -0.003(3) -0.004(3) -0.005(3)
C18 0.057(5) 0.080(7) 0.104(7) -0.019(6) 0.036(5) -0.004(5)
C19 0.057(5) 0.060(5) 0.035(4) -0.009(4) -0.001(3) -0.020(4)
C20 0.071(6) 0.124(10) 0.100(8) -0.028(7) 0.038(6) -0.057(7)
C21 0.048(5) 0.051(5) 0.061(5) 0.033(4) 0.021(4) 0.021(4)
C22 0.026(4) 0.084(6) 0.069(5) 0.012(5) 0.001(3) 0.005(4)
C23 0.075(6) 0.041(5) 0.049(4) -0.012(4) -0.007(4) -0.007(4)
C24 0.045(4) 0.059(5) 0.030(3) 0.002(3) 0.002(3) -0.008(4)
C25 0.042(4) 0.046(4) 0.034(3) 0.000(3) 0.006(3) 0.005(3)
B1 0.031(4) 0.029(4) 0.034(4) -0.005(3) -0.001(3) 0.002(3)
Fe1A 0.053(5) 0.073(5) 0.015(3) 0.015(3) -0.014(3) 0.002(4)
C1A 0.046(6) 0.109(8) 0.075(7) 0.011(7) -0.004(6) 0.018(6)
C2A 0.048(6) 0.105(8) 0.071(7) 0.008(7) 0.006(6) 0.020(6)
C3A 0.056(5) 0.101(7) 0.075(7) 0.007(6) 0.005(5) 0.021(5)
C4A 0.060(5) 0.103(7) 0.076(7) 0.012(6) 0.001(6) 0.019(5)
C5A 0.052(6) 0.109(7) 0.075(6) 0.013(6) -0.008(5) 0.018(5)
C6A 0.039(5) 0.075(6) 0.038(5) 0.004(5) 0.000(4) -0.003(5)
C7A 0.037(5) 0.079(6) 0.038(5) 0.007(5) -0.002(5) -0.001(5)
C9A 0.041(5) 0.070(5) 0.039(5) 0.002(5) 0.002(5) -0.001(5)
C10A 0.040(5) 0.072(6) 0.041(4) 0.003(5) 0.001(4) -0.001(5)

loop_
_atom_type_symbol
_atom_type_description
_atom_type_scat_dispersion_real
_atom_type_scat_dispersion_imag
_atom_type_scat_source
C C 0.0181 0.0091 'International Tables Vol C Tables 4.2.6.8 and 6.1.1.4'
H H 0.0000 0.0000 'International Tables Vol C Tables 4.2.6.8 and 6.1.1.4'
B B 0.0090 0.0039 'International Tables Vol C Tables 4.2.6.8 and 6.1.1.4'
Fe Fe -1.1336 3.1974 'International Tables Vol C Tables 4.2.6.8 and 6.1.1.4'
N N 0.0311 0.0180 'International Tables Vol C Tables 4.2.6.8 and 6.1.1.4'
O O 0.0492 0.0322 'International Tables Vol C Tables 4.2.6.8 and 6.1.1.4'

loop_
_geom_angle_atom_site_label_1
_geom_angle_atom_site_label_2
_geom_angle_atom_site_label_3
_geom_angle
_geom_angle_site_symmetry_1
_geom_angle_site_symmetry_3
_geom_angle_publ_flag
C1 Fe1 C2 42.0(6) . . ?
C1 Fe1 C8 125.8(6) . . ?
C1 Fe1 C9 106.4(6) . . ?
C2 Fe1 C9 118.1(7) . . ?
C3 Fe1 C1 68.2(7) . . ?
C3 Fe1 C2 40.0(6) . . ?
C3 Fe1 C4 39.8(6) . . ?
C3 Fe1 C5 66.1(6) . . ?
C3 Fe1 C6 128.5(7) . . ?
C3 Fe1 C7 108.5(7) . . ?
C3 Fe1 C8 119.2(6) . . ?
C3 Fe1 C9 152.9(7) . . ?
C3 Fe1 C10 165.1(8) . . ?
C4 Fe1 C1 68.6(6) . . ?
C4 Fe1 C2 68.2(7) . . ?
C4 Fe1 C8 153.2(7) . . ?
C4 Fe1 C9 165.1(8) . . ?
C4 Fe1 C10 128.0(7) . . ?
C5 Fe1 C1 40.4(6) . . ?
C5 Fe1 C2 67.9(6) . . ?
C5 Fe1 C4 39.6(6) . . ?
C5 Fe1 C6 121.0(6) . . ?
C5 Fe1 C7 154.2(7) . . ?
C5 Fe1 C8 164.6(7) . . ?
C5 Fe1 C9 127.9(7) . . ?
C5 Fe1 C10 110.1(6) . . ?
C6 Fe1 C1 153.2(8) . . ?
C6 Fe1 C2 164.2(8) . . ?
C6 Fe1 C4 109.5(6) . . ?
C6 Fe1 C8 68.4(4) . . ?
C6 Fe1 C9 68.3(5) . . ?
C6 Fe1 C10 39.7(4) . . ?
C7 Fe1 C1 163.8(7) . . ?
C7 Fe1 C2 125.4(7) . . ?
C7 Fe1 C4 119.7(7) . . ?
C7 Fe1 C6 41.0(4) . . ?
C7 Fe1 C8 40.8(4) . . ?
C7 Fe1 C9 68.9(5) . . ?
C7 Fe1 C10 68.2(5) . . ?
C8 Fe1 C2 106.2(5) . . ?
C8 Fe1 C9 41.0(4) . . ?
C10 Fe1 C1 119.1(7) . . ?
C10 Fe1 C2 153.9(8) . . ?
C10 Fe1 C8 68.5(4) . . ?
C10 Fe1 C9 41.0(4) . . ?
C14 O1 C16 108.0(5) . . ?
C21 O4 B1 112.9(6) . . ?
C25 O5 B1 113.1(5) . . ?
C22 N1 C23 114.1(6) . . ?
C22 N1 C24 112.2(6) . . ?
C22 N1 B1 103.2(5) . . ?
C23 N1 C24 110.0(6) . . ?
C23 N1 B1 115.3(5) . . ?
C24 N1 B1 101.3(5) . . ?
Fe1 C1 H1 125.6 . . ?
C2 C1 Fe1 69.1(8) . . ?
C2 C1 H1 127.5 . . ?
C5 C1 Fe1 69.3(7) . . ?
C5 C1 H1 127.5 . . ?
C5 C1 C2 105.0(14) . . ?
Fe1 C2 H2 126.8 . . ?
C1 C2 Fe1 68.9(8) . . ?
C1 C2 H2 127.1 . . ?
C3 C2 Fe1 68.8(9) . . ?
C3 C2 C1 105.7(14) . . ?
C3 C2 H2 127.1 . . ?
Fe1 C3 H3 125.2 . . ?
C2 C3 Fe1 71.3(10) . . ?
C2 C3 H3 124.2 . . ?
C4 C3 Fe1 71.0(9) . . ?
C4 C3 C2 111.7(17) . . ?
C4 C3 H3 124.2 . . ?
Fe1 C4 H4 125.6 . . ?
C3 C4 Fe1 69.2(9) . . ?
C3 C4 H4 126.9 . . ?
C5 C4 Fe1 69.9(8) . . ?
C5 C4 C3 106.2(16) . . ?
C5 C4 H4 126.9 . . ?
Fe1 C5 H5 126.5 . . ?
C1 C5 Fe1 70.3(7) . . ?
C1 C5 H5 124.3 . . ?
C4 C5 Fe1 70.5(8) . . ?
C4 C5 C1 111.3(15) . . ?
C4 C5 H5 124.3 . . ?
Fe1 C6 H6 126.2 . . ?
C7 C6 Fe1 69.4(6) . . ?
C7 C6 H6 125.5 . . ?
C10 C6 Fe1 70.4(7) . . ?
C10 C6 H6 125.5 . . ?
C10 C6 C7 108.9(10) . . ?
Fe1 C7 H7 125.7 . . ?
C6 C7 Fe1 69.6(6) . . ?
C6 C7 H7 126.3 . . ?
C8 C7 Fe1 70.0(5) . . ?
C8 C7 C6 107.4(10) . . ?
C8 C7 H7 126.3 . . ?
C7 C8 Fe1 69.2(5) . . ?
C7 C8 C9 108.2(8) . . ?
C7 C8 C11 134.9(8) . . ?
C9 C8 Fe1 69.9(6) . . ?
C9 C8 C11 116.9(8) . . ?
C11 C8 Fe1 127.9(5) . . ?
C11 C8 Fe1A 127.5(6) . . ?
C7A C8 C11 120.9(11) . . ?
C7A C8 Fe1A 70.1(7) . . ?
C7A C8 C9A 109.0(11) . . ?
C9A C8 C11 130.0(10) . . ?
C9A C8 Fe1A 69.3(7) . . ?
Fe1 C9 H9 126.8 . . ?
C8 C9 Fe1 69.1(6) . . ?
C8 C9 H9 126.8 . . ?
C10 C9 Fe1 68.9(6) . . ?
C10 C9 C8 106.3(10) . . ?
C10 C9 H9 126.8 . . ?
Fe1 C10 H10 126.1 . . ?
C6 C10 Fe1 70.0(7) . . ?
C6 C10 C9 109.1(10) . . ?
C6 C10 H10 125.4 . . ?
C9 C10 Fe1 70.1(6) . . ?
C9 C10 H10 125.4 . . ?
C8 C11 H11 113.6 . . ?
C8 C11 C12 123.6(7) . . ?
C8 C11 C13 122.4(6) . . ?
C12 C11 H11 113.6 . . ?
C12 C11 C13 59.5(4) . . ?
C13 C11 H11 113.6 . . ?
C11 C12 H12A 117.5 . . ?
C11 C12 H12B 117.5 . . ?
C11 C12 C13 62.4(4) . . ?
H12A C12 H12B 114.6 . . ?
C13 C12 H12A 117.5 . . ?
C13 C12 H12B 117.5 . . ?
C11 C13 B1 117.1(6) . . ?
C12 C13 C11 58.2(4) . . ?
C12 C13 B1 122.1(6) . . ?
C14 C13 C11 117.6(5) . . ?
C14 C13 C12 113.8(6) . . ?
C14 C13 B1 116.0(5) . . ?
O1 C14 C13 116.7(6) . . ?
C15 C14 O1 108.7(5) . . ?
C15 C14 C13 134.5(6) . . ?
C14 C15 H15 126.0 . . ?
C14 C15 C17 107.9(6) . . ?
C17 C15 H15 126.0 . . ?
O1 C16 C18 113.5(7) . . ?
C17 C16 O1 109.4(6) . . ?
C17 C16 C18 136.8(7) . . ?
C15 C17 C19 125.0(7) . . ?
C16 C17 C15 105.9(6) . . ?
C16 C17 C19 128.8(7) . . ?
C16 C18 H18A 109.5 . . ?
C16 C18 H18B 109.5 . . ?
C16 C18 H18C 109.5 . . ?
H18A C18 H18B 109.5 . . ?
H18A C18 H18C 109.5 . . ?
H18B C18 H18C 109.5 . . ?
O2 C19 C17 119.2(7) . . ?
O2 C19 C20 120.0(8) . . ?
C17 C19 C20 120.8(8) . . ?
C19 C20 H20A 109.5 . . ?
C19 C20 H20B 109.5 . . ?
C19 C20 H20C 109.5 . . ?
H20A C20 H20B 109.5 . . ?
H20A C20 H20C 109.5 . . ?
H20B C20 H20C 109.5 . . ?
O3 C21 O4 125.8(9) . . ?
O3 C21 C22 123.1(8) . . ?
O4 C21 C22 111.2(6) . . ?
N1 C22 C21 105.3(6) . . ?
N1 C22 H22A 110.7 . . ?
N1 C22 H22B 110.7 . . ?
C21 C22 H22A 110.7 . . ?
C21 C22 H22B 110.7 . . ?
H22A C22 H22B 108.8 . . ?
N1 C23 H23A 109.5 . . ?
N1 C23 H23B 109.5 . . ?
N1 C23 H23C 109.5 . . ?
H23A C23 H23B 109.5 . . ?
H23A C23 H23C 109.5 . . ?
H23B C23 H23C 109.5 . . ?
N1 C24 H24A 110.7 . . ?
N1 C24 H24B 110.7 . . ?
H24A C24 H24B 108.8 . . ?
C25 C24 N1 105.1(5) . . ?
C25 C24 H24A 110.7 . . ?
C25 C24 H24B 110.7 . . ?
O5 C25 C24 111.6(6) . . ?
O6 C25 O5 124.0(7) . . ?
O6 C25 C24 124.5(6) . . ?
O4 B1 N1 99.1(5) . . ?
O4 B1 C13 113.5(5) . . ?
O5 B1 O4 111.1(6) . . ?
O5 B1 N1 101.6(5) . . ?
O5 B1 C13 113.8(5) . . ?
C13 B1 N1 116.4(5) . . ?
C8 Fe1A C2A 108.6(7) . . ?
C8 Fe1A C4A 142.4(10) . . ?
C8 Fe1A C7A 40.5(6) . . ?
C8 Fe1A C9A 41.7(6) . . ?
C1A Fe1A C8 135.1(9) . . ?
C1A Fe1A C2A 42.3(8) . . ?
C1A Fe1A C4A 68.4(8) . . ?
C1A Fe1A C5A 40.7(8) . . ?
C1A Fe1A C6A 144.8(10) . . ?
C1A Fe1A C7A 173.5(10) . . ?
C1A Fe1A C9A 109.9(9) . . ?
C1A Fe1A C10A 114.7(10) . . ?
C2A Fe1A C4A 67.3(9) . . ?
C2A Fe1A C7A 131.6(10) . . ?
C3A Fe1A C8 113.6(8) . . ?
C3A Fe1A C1A 68.5(9) . . ?
C3A Fe1A C2A 40.0(8) . . ?
C3A Fe1A C4A 38.7(8) . . ?
C3A Fe1A C5A 65.9(8) . . ?
C3A Fe1A C6A 134.1(11) . . ?
C3A Fe1A C7A 108.1(10) . . ?
C3A Fe1A C9A 145.2(10) . . ?
C3A Fe1A C10A 172.7(12) . . ?
C5A Fe1A C8 175.7(10) . . ?
C5A Fe1A C2A 68.2(8) . . ?
C5A Fe1A C4A 39.6(8) . . ?
C5A Fe1A C6A 115.5(9) . . ?
C5A Fe1A C7A 143.8(11) . . ?
C5A Fe1A C9A 136.4(10) . . ?
C6A Fe1A C8 68.1(6) . . ?
C6A Fe1A C2A 172.4(12) . . ?
C6A Fe1A C4A 110.8(9) . . ?
C6A Fe1A C7A 41.5(7) . . ?
C6A Fe1A C9A 68.0(7) . . ?
C7A Fe1A C4A 112.6(10) . . ?
C9A Fe1A C2A 114.5(9) . . ?
C9A Fe1A C4A 175.4(10) . . ?
C9A Fe1A C7A 69.6(7) . . ?
C10A Fe1A C8 69.2(6) . . ?
C10A Fe1A C2A 146.7(12) . . ?
C10A Fe1A C4A 135.2(10) . . ?
C10A Fe1A C5A 111.8(8) . . ?
C10A Fe1A C6A 39.7(6) . . ?
C10A Fe1A C7A 69.4(7) . . ?
C10A Fe1A C9A 41.2(5) . . ?
Fe1A C1A H1A 124.8 . . ?
C2A C1A Fe1A 69.3(9) . . ?
C2A C1A H1A 127.6 . . ?
C5A C1A Fe1A 69.9(9) . . ?
C5A C1A H1A 127.6 . . ?
C5A C1A C2A 104.9(18) . . ?
Fe1A C2A H2A 126.7 . . ?
C1A C2A Fe1A 68.4(9) . . ?
C1A C2A H2A 127.1 . . ?
C3A C2A Fe1A 69.3(11) . . ?
C3A C2A C1A 105.7(19) . . ?
C3A C2A H2A 127.1 . . ?
Fe1A C3A H3A 125.0 . . ?
C2A C3A Fe1A 70.7(11) . . ?
C2A C3A H3A 124.2 . . ?
C4A C3A Fe1A 71.7(12) . . ?
C4A C3A C2A 112(2) . . ?
C4A C3A H3A 124.2 . . ?
Fe1A C4A H4A 126.1 . . ?
C3A C4A Fe1A 69.6(11) . . ?
C3A C4A H4A 126.1 . . ?
C3A C4A C5A 108(2) . . ?
C5A C4A Fe1A 69.7(10) . . ?
C5A C4A H4A 126.1 . . ?
Fe1A C5A H5A 126.5 . . ?
C1A C5A Fe1A 69.4(9) . . ?
C1A C5A H5A 125.0 . . ?
C4A C5A Fe1A 70.7(10) . . ?
C4A C5A C1A 110.0(18) . . ?
C4A C5A H5A 125.0 . . ?
Fe1A C6A H6A 127.2 . . ?
C7A C6A Fe1A 69.6(8) . . ?
C7A C6A H6A 124.8 . . ?
C10A C6A Fe1A 70.0(8) . . ?
C10A C6A H6A 124.8 . . ?
C10A C6A C7A 110.3(14) . . ?
C8 C7A Fe1A 69.4(7) . . ?
C8 C7A C6A 105.8(14) . . ?
C8 C7A H7A 127.1 . . ?
Fe1A C7A H7A 126.1 . . ?
C6A C7A Fe1A 68.9(8) . . ?
C6A C7A H7A 127.1 . . ?
C8 C9A Fe1A 69.0(7) . . ?
C8 C9A H9A 126.7 . . ?
Fe1A C9A H9A 126.7 . . ?
C10A C9A C8 106.6(14) . . ?
C10A C9A Fe1A 69.1(8) . . ?
C10A C9A H9A 126.7 . . ?
Fe1A C10A H10A 125.6 . . ?
C6A C10A Fe1A 70.3(9) . . ?
C6A C10A C9A 108.2(14) . . ?
C6A C10A H10A 125.9 . . ?
C9A C10A Fe1A 69.7(8) . . ?
C9A C10A H10A 125.9 . . ?

loop_
_geom_bond_atom_site_label_1
_geom_bond_atom_site_label_2
_geom_bond_distance
_geom_bond_site_symmetry_2
_geom_bond_publ_flag
Fe1 C1 2.049(13) . ?
Fe1 C2 2.053(14) . ?
Fe1 C3 2.020(16) . ?
Fe1 C4 2.043(14) . ?
Fe1 C5 2.036(12) . ?
Fe1 C6 2.040(11) . ?
Fe1 C7 2.038(11) . ?
Fe1 C8 2.050(8) . ?
Fe1 C9 2.061(12) . ?
Fe1 C10 2.045(12) . ?
O1 C14 1.374(7) . ?
O1 C16 1.376(8) . ?
O2 C19 1.220(9) . ?
O3 C21 1.210(8) . ?
O4 C21 1.308(9) . ?
O4 B1 1.496(8) . ?
O5 C25 1.310(7) . ?
O5 B1 1.463(8) . ?
O6 C25 1.206(8) . ?
N1 C22 1.469(8) . ?
N1 C23 1.475(9) . ?
N1 C24 1.505(8) . ?
N1 B1 1.639(9) . ?
C1 H1 0.9500 . ?
C1 C2 1.47(2) . ?
C1 C5 1.411(19) . ?
C2 H2 0.9500 . ?
C2 C3 1.39(2) . ?
C3 H3 0.9500 . ?
C3 C4 1.38(2) . ?
C4 H4 0.9500 . ?
C4 C5 1.38(2) . ?
C5 H5 0.9500 . ?
C6 H6 0.9500 . ?
C6 C7 1.428(15) . ?
C6 C10 1.387(15) . ?
C7 H7 0.9500 . ?
C7 C8 1.424(15) . ?
C8 C9 1.440(15) . ?
C8 C11 1.484(9) . ?
C8 Fe1A 2.043(10) . ?
C8 C7A 1.42(2) . ?
C8 C9A 1.46(2) . ?
C9 H9 0.9500 . ?
C9 C10 1.439(14) . ?
C10 H10 0.9500 . ?
C11 H11 1.0000 . ?
C11 C12 1.499(10) . ?
C11 C13 1.563(9) . ?
C12 H12A 0.9900 . ?
C12 H12B 0.9900 . ?
C12 C13 1.519(9) . ?
C13 C14 1.478(8) . ?
C13 B1 1.579(9) . ?
C14 C15 1.340(9) . ?
C15 H15 0.9500 . ?
C15 C17 1.441(9) . ?
C16 C17 1.350(10) . ?
C16 C18 1.485(10) . ?
C17 C19 1.453(10) . ?
C18 H18A 0.9800 . ?
C18 H18B 0.9800 . ?
C18 H18C 0.9800 . ?
C19 C20 1.501(11) . ?
C20 H20A 0.9800 . ?
C20 H20B 0.9800 . ?
C20 H20C 0.9800 . ?
C21 C22 1.499(12) . ?
C22 H22A 0.9900 . ?
C22 H22B 0.9900 . ?
C23 H23A 0.9800 . ?
C23 H23B 0.9800 . ?
C23 H23C 0.9800 . ?
C24 H24A 0.9900 . ?
C24 H24B 0.9900 . ?
C24 C25 1.491(9) . ?
Fe1A C1A 2.035(16) . ?
Fe1A C2A 2.047(17) . ?
Fe1A C3A 2.029(19) . ?
Fe1A C4A 2.055(18) . ?
Fe1A C5A 2.042(16) . ?
Fe1A C6A 2.043(15) . ?
Fe1A C7A 2.053(15) . ?
Fe1A C9A 2.046(16) . ?
Fe1A C10A 2.038(16) . ?
C1A H1A 0.9500 . ?
C1A C2A 1.47(3) . ?
C1A C5A 1.42(3) . ?
C2A H2A 0.9500 . ?
C2A C3A 1.39(3) . ?
C3A H3A 0.9500 . ?
C3A C4A 1.35(3) . ?
C4A H4A 0.9500 . ?
C4A C5A 1.39(3) . ?
C5A H5A 0.9500 . ?
C6A H6A 0.9500 . ?
C6A C7A 1.45(2) . ?
C6A C10A 1.386(19) . ?
C7A H7A 0.9500 . ?
C9A H9A 0.9500 . ?
C9A C10A 1.436(18) . ?
C10A H10A 0.9500 . ?

loop_
_geom_torsion_atom_site_label_1
_geom_torsion_atom_site_label_2
_geom_torsion_atom_site_label_3
_geom_torsion_atom_site_label_4
_geom_torsion
_geom_torsion_site_symmetry_1
_geom_torsion_site_symmetry_2
_geom_torsion_site_symmetry_3
_geom_torsion_site_symmetry_4
_geom_torsion_publ_flag
Fe1 C1 C2 C3 59.2(10) . . . . ?
Fe1 C1 C5 C4 -58.6(10) . . . . ?
Fe1 C2 C3 C4 59.7(11) . . . . ?
Fe1 C3 C4 C5 60.5(10) . . . . ?
Fe1 C4 C5 C1 58.5(10) . . . . ?
Fe1 C6 C7 C8 60.1(7) . . . . ?
Fe1 C6 C10 C9 -59.4(8) . . . . ?
Fe1 C7 C8 C9 59.2(7) . . . . ?
Fe1 C7 C8 C11 -123.2(10) . . . . ?
Fe1 C8 C9 C10 59.1(7) . . . . ?
Fe1 C8 C11 C12 -62.5(9) . . . . ?
Fe1 C8 C11 C13 -135.0(7) . . . . ?
Fe1 C9 C10 C6 59.3(8) . . . . ?
O1 C14 C15 C17 1.4(7) . . . . ?
O1 C16 C17 C15 0.4(7) . . . . ?
O1 C16 C17 C19 175.3(6) . . . . ?
O3 C21 C22 N1 -166.5(7) . . . . ?
O4 C21 C22 N1 13.4(8) . . . . ?
N1 C24 C25 O5 16.7(8) . . . . ?
N1 C24 C25 O6 -164.6(7) . . . . ?
C1 C2 C3 Fe1 -59.3(9) . . . . ?
C1 C2 C3 C4 0.4(17) . . . . ?
C2 C1 C5 Fe1 60.3(9) . . . . ?
C2 C1 C5 C4 1.7(15) . . . . ?
C2 C3 C4 Fe1 -59.8(11) . . . . ?
C2 C3 C4 C5 0.6(17) . . . . ?
C3 C4 C5 Fe1 -60.0(10) . . . . ?
C3 C4 C5 C1 -1.5(16) . . . . ?
C5 C1 C2 Fe1 -60.4(9) . . . . ?
C5 C1 C2 C3 -1.2(15) . . . . ?
C6 C7 C8 Fe1 -59.8(8) . . . . ?
C6 C7 C8 C9 -0.6(12) . . . . ?
C6 C7 C8 C11 177.0(9) . . . . ?
C7 C6 C10 Fe1 58.9(8) . . . . ?
C7 C6 C10 C9 -0.5(13) . . . . ?
C7 C8 C9 Fe1 -58.8(7) . . . . ?
C7 C8 C9 C10 0.3(11) . . . . ?
C7 C8 C11 C12 35.4(13) . . . . ?
C7 C8 C11 C13 -37.1(14) . . . . ?
C8 C9 C10 Fe1 -59.2(7) . . . . ?
C8 C9 C10 C6 0.1(12) . . . . ?
C8 C11 C12 C13 -110.8(7) . . . . ?
C8 C11 C13 C12 112.7(8) . . . . ?
C8 C11 C13 C14 10.5(11) . . . . ?
C8 C11 C13 B1 -134.7(7) . . . . ?
C8 C9A C10A Fe1A -59.1(9) . . . . ?
C8 C9A C10A C6A 1.0(16) . . . . ?
C9 C8 C11 C12 -147.2(8) . . . . ?
C9 C8 C11 C13 140.3(8) . . . . ?
C10 C6 C7 Fe1 -59.5(8) . . . . ?
C10 C6 C7 C8 0.6(12) . . . . ?
C11 C8 C9 Fe1 123.2(7) . . . . ?
C11 C8 C9 C10 -177.7(8) . . . . ?
C11 C8 C7A Fe1A -122.5(8) . . . . ?
C11 C8 C7A C6A 177.9(9) . . . . ?
C11 C8 C9A Fe1A 122.1(9) . . . . ?
C11 C8 C9A C10A -178.8(9) . . . . ?
C11 C12 C13 C14 108.8(6) . . . . ?
C11 C12 C13 B1 -104.1(7) . . . . ?
C11 C13 C14 O1 -83.4(7) . . . . ?
C11 C13 C14 C15 100.9(9) . . . . ?
C11 C13 B1 O4 94.7(7) . . . . ?
C11 C13 B1 O5 -33.6(8) . . . . ?
C11 C13 B1 N1 -151.2(6) . . . . ?
C12 C11 C13 C14 -102.2(7) . . . . ?
C12 C11 C13 B1 112.6(7) . . . . ?
C12 C13 C14 O1 -148.5(6) . . . . ?
C12 C13 C14 C15 35.7(10) . . . . ?
C12 C13 B1 O4 162.4(6) . . . . ?
C12 C13 B1 O5 34.1(9) . . . . ?
C12 C13 B1 N1 -83.5(8) . . . . ?
C13 C14 C15 C17 177.3(6) . . . . ?
C14 O1 C16 C17 0.4(7) . . . . ?
C14 O1 C16 C18 175.5(6) . . . . ?
C14 C13 B1 O4 -51.1(8) . . . . ?
C14 C13 B1 O5 -179.3(6) . . . . ?
C14 C13 B1 N1 63.0(7) . . . . ?
C14 C15 C17 C16 -1.1(7) . . . . ?
C14 C15 C17 C19 -176.2(6) . . . . ?
C15 C17 C19 O2 2.2(11) . . . . ?
C15 C17 C19 C20 -178.6(8) . . . . ?
C16 O1 C14 C13 -177.9(5) . . . . ?
C16 O1 C14 C15 -1.1(7) . . . . ?
C16 C17 C19 O2 -171.8(7) . . . . ?
C16 C17 C19 C20 7.4(12) . . . . ?
C18 C16 C17 C15 -173.0(9) . . . . ?
C18 C16 C17 C19 1.9(15) . . . . ?
C21 O4 B1 O5 -127.7(6) . . . . ?
C21 O4 B1 N1 -21.4(6) . . . . ?
C21 O4 B1 C13 102.7(6) . . . . ?
C22 N1 C24 C25 -134.4(6) . . . . ?
C22 N1 B1 O4 27.8(6) . . . . ?
C22 N1 B1 O5 141.7(6) . . . . ?
C22 N1 B1 C13 -94.2(7) . . . . ?
C23 N1 C22 C21 -151.1(6) . . . . ?
C23 N1 C24 C25 97.5(7) . . . . ?
C23 N1 B1 O4 152.8(5) . . . . ?
C23 N1 B1 O5 -93.3(6) . . . . ?
C23 N1 B1 C13 30.8(8) . . . . ?
C24 N1 C22 C21 83.0(7) . . . . ?
C24 N1 B1 O4 -88.5(5) . . . . ?
C24 N1 B1 O5 25.4(6) . . . . ?
C24 N1 B1 C13 149.5(6) . . . . ?
C25 O5 B1 O4 87.4(7) . . . . ?
C25 O5 B1 N1 -17.2(7) . . . . ?
C25 O5 B1 C13 -143.0(6) . . . . ?
B1 O4 C21 O3 -173.4(7) . . . . ?
B1 O4 C21 C22 6.7(8) . . . . ?
B1 O5 C25 O6 -177.3(7) . . . . ?
B1 O5 C25 C24 1.4(9) . . . . ?
B1 N1 C22 C21 -25.3(7) . . . . ?
B1 N1 C24 C25 -25.0(7) . . . . ?
B1 C13 C14 O1 62.2(7) . . . . ?
B1 C13 C14 C15 -113.6(8) . . . . ?
Fe1A C8 C11 C12 -62.1(10) . . . . ?
Fe1A C8 C11 C13 -134.6(7) . . . . ?
Fe1A C8 C7A C6A -59.6(9) . . . . ?
Fe1A C8 C9A C10A 59.2(10) . . . . ?
Fe1A C1A C2A C3A 59.6(12) . . . . ?
Fe1A C1A C5A C4A -59.1(13) . . . . ?
Fe1A C2A C3A C4A 60.2(14) . . . . ?
Fe1A C3A C4A C5A 59.5(13) . . . . ?
Fe1A C4A C5A C1A 58.4(12) . . . . ?
Fe1A C6A C7A C8 59.9(9) . . . . ?
Fe1A C6A C10A C9A -59.7(11) . . . . ?
Fe1A C9A C10A C6A 60.1(11) . . . . ?
C1A C2A C3A Fe1A -59.0(11) . . . . ?
C1A C2A C3A C4A 1(2) . . . . ?
C2A C1A C5A Fe1A 60.9(11) . . . . ?
C2A C1A C5A C4A 1.8(19) . . . . ?
C2A C3A C4A Fe1A -59.6(14) . . . . ?
C2A C3A C4A C5A 0(2) . . . . ?
C3A C4A C5A Fe1A -59.5(13) . . . . ?
C3A C4A C5A C1A -1(2) . . . . ?
C5A C1A C2A Fe1A -61.3(11) . . . . ?
C5A C1A C2A C3A -1.8(19) . . . . ?
C7A C8 C11 C12 25.6(12) . . . . ?
C7A C8 C11 C13 -46.9(13) . . . . ?
C7A C8 C9A Fe1A -59.0(9) . . . . ?
C7A C8 C9A C10A 0.2(15) . . . . ?
C7A C6A C10A Fe1A 57.9(11) . . . . ?
C7A C6A C10A C9A -1.7(18) . . . . ?
C9A C8 C11 C12 -155.6(11) . . . . ?
C9A C8 C11 C13 131.9(11) . . . . ?
C9A C8 C7A Fe1A 58.5(9) . . . . ?
C9A C8 C7A C6A -1.1(15) . . . . ?
C10A C6A C7A C8 1.8(17) . . . . ?
C10A C6A C7A Fe1A -58.2(11) . . . . ?
